data_7229741
loop_
_publ_author_name
'Wang, Lei'
'Xu, Hongyi'
'Yan, Nana'
'Correll, Sascha'
'Xu, Shutao'
'Guo, Peng'
'Tian, Peng'
'Liu, Zhongmin'

_publ_section_title
;
 Exploring Br\/onsted acids confined in the 10-ring channels of the
 zeolite ferrierite
;
_journal_issue 6
_journal_name_full CrystEngComm
_journal_page_first 699
_journal_paper_doi 10.1039/C7CE01967J
_journal_volume 20
_journal_year 2018
_chemical_formula_moiety 'C0.89 H1.19 Al0.33 N0.18 O19.12 Si8.67  '
_chemical_formula_sum 'C0.89 H1.19 Al0.33 N0.18 O19.12 Si8.67'
_chemical_formula_weight 572.74
_chemical_name_common H_FER_Py
_chemical_name_systematic zeolite
_space_group_IT_number 71
_space_group_name_Hall '-I 2 2'
_space_group_name_H-M_alt 'I m m m'
_symmetry_cell_setting orthorhombic
_symmetry_Int_Tables_number 71
_symmetry_space_group_name_Hall '-I 2 2'
_symmetry_space_group_name_H-M 'I m m m'
_audit_update_record
;
2017-11-20 deposited with the CCDC.
2017-12-14 downloaded from the CCDC.
;
_cell_angle_alpha 90
_cell_angle_beta 90
_cell_angle_gamma 90
_cell_formula_units_Z 4
_cell_length_a 18.7891(5)
_cell_length_b 14.0936(3)
_cell_length_c 7.4327(2)
_cell_measurement_temperature 298
_cell_measurement_theta_max 55
_cell_measurement_theta_min 2.5
_cell_volume 1968.22(9)
_diffrn_ambient_temperature 298
_diffrn_measurement_device_type Stoe
_diffrn_radiation_probe x-ray
_diffrn_radiation_source 'X-ray tube'
_diffrn_radiation_type 'Cu Kalpha1'
_diffrn_radiation_wavelength 1.5406
_exptl_absorpt_coefficient_mu 6.586
_exptl_crystal_colour white
_exptl_crystal_density_diffrn 1.933
_exptl_crystal_F_000 1109.6
_pd_proc_ls_prof_R_factor 0.05529
_pd_proc_ls_prof_wR_expected 0.01583
_pd_proc_ls_prof_wR_factor 0.08258
_refine_ls_goodness_of_fit_all 5.215
_refine_ls_hydrogen_treatment mixed
_refine_ls_number_parameters 86
_refine_ls_number_reflns 752
_refine_ls_R_I_factor 0.02529
_refine_ls_shift/su_max 0.001
_cod_data_source_file c7ce01967j2.cif
_cod_data_source_block I_CCDC1
_cod_depositor_comments
;
The following automatic conversions were performed:

'_diffrn_radiation_probe' value 'X-ray' changed to 'x-ray' according
to
/home/data/users/saulius/crontab/automatic-downloads/rss-feeds/RSC/lib/dictionaries/cif_core.dic
dictionary named 'cif_core.dic' version 2.4.2 from 2011-04-26.

Automatic conversion script
Id: cif_fix_values 4973 2017-02-22 13:04:09Z antanas 

 Adding full bibliography for 7229740--7229741.cif.
;
_cod_original_sg_symbol_Hall '	-I 2 2'
_cod_original_formula_sum 'C0.89 H1.19 Al0.33 N0.18 O19.12 Si8.67    '
_cod_database_code 7229741

loop_
_space_group_symop_id
_space_group_symop_operation_xyz
1 x,y,z
2 -x,-y,z
3 -x,y,-z
4 x,-y,-z
5 -x,-y,-z
6 x,y,-z
7 x,-y,z
8 -x,y,z
9 x+1/2,y+1/2,z+1/2
10 -x+1/2,-y+1/2,z+1/2
11 -x+1/2,y+1/2,-z+1/2
12 x+1/2,-y+1/2,-z+1/2
13 -x+1/2,-y+1/2,-z+1/2
14 x+1/2,y+1/2,-z+1/2
15 x+1/2,-y+1/2,z+1/2
16 -x+1/2,y+1/2,z+1/2

loop_
_atom_site_label
_atom_site_type_symbol
_atom_site_fract_x
_atom_site_fract_y
_atom_site_fract_z
_atom_site_adp_type
_atom_site_U_iso_or_equiv
_atom_site_site_symmetry_multiplicity
_atom_site_occupancy
_atom_site_calc_flag
_atom_site_refinement_flags
_atom_site_disorder_group
Si1 Si 0.32442(16) 0.2025(2) 0.2050(5) Uiso 0.0134(8) 16 0.9631 d . .
Al1 Al 0.32442(16) 0.2025(2) 0.2050(5) Uiso 0.0134(8) 16 0.0369 d . .
Si2 Si 0.0829(3) 0.2025(4) 0 Uiso 0.0134(8) 8 0.9631 d . .
Al2 Al 0.0829(3) 0.2025(4) 0 Uiso 0.0134(8) 8 0.0369 d . .
Si3 Si 0.2721(3) 0 0.2937(7) Uiso 0.0134(8) 8 0.9631 d . .
Al3 Al 0.2721(3) 0 0.2937(7) Uiso 0.0134(8) 8 0.0369 d . .
Si4 Si 0.1529(4) 0 0 Uiso 0.0134(8) 4 0.9631 d . .
Al4 Al 0.1529(4) 0 0 Uiso 0.0134(8) 4 0.0369 d . .
O1 O 0.3188(4) 0.0908(4) 0.2477(9) Uiso 0.0266(13) 16 1 d . .
O2 O 0.3858(4) 0.2474(5) 0.3235(8) Uiso 0.0266(13) 16 1 d . .
O3 O 0.3425(4) 0.2197(7) 0 Uiso 0.0266(13) 8 1 d . .
O4 O 0.25 0.25 0.25 Uiso 0.0266(13) 8 1 d . .
O5 O 0.1029(5) 0.0915(7) 0 Uiso 0.0266(13) 8 1 d . .
O6 O 0 0.2181(10) 0 Uiso 0.0266(13) 4 1 d . .
O7 O 0.2012(5) 0 0.1754(13) Uiso 0.0266(13) 8 1 d . .
O8 O 0.2487(7) 0 0.5 Uiso 0.0266(13) 4 1 d . .
Ow1 O 0.449(2) 0.419(3) 0 Uiso 0.25(5) 8 0.281(4) d S -1
C1 C -0.481(15) 0.924(14) 0.00(2) Uiso 0.053(3) 8 0.0521 d . .
N1 N -0.481(15) 0.924(14) 0.00(2) Uiso 0.053(3) 8 0.0104 d . .
C2 C -0.48(3) 0.93(2) -0.81(3) Uiso 0.053(3) 16 0.0521 d . .
N2 N -0.48(3) 0.93(2) -0.81(3) Uiso 0.053(3) 16 0.0104 d . .
C3 C -0.50(2) 0.002(16) -0.11(3) Uiso 0.053(3) 8 0.0521 d . .
N3 N -0.50(2) 0.002(16) -0.11(3) Uiso 0.053(3) 8 0.0104 d . .
C4 C -0.50(5) 0.02(3) -0.73(4) Uiso 0.053(3) 8 0.0521 d . .
N4 N -0.50(5) 0.02(3) -0.73(4) Uiso 0.053(3) 8 0.0104 d . .
C5 C -0.516(16) 0.089(14) -0.03(5) Uiso 0.053(3) 16 0.0521 d . .
N5 N -0.516(16) 0.089(14) -0.03(5) Uiso 0.053(3) 16 0.0104 d . .
C6 C -0.52(3) 0.10(2) -0.84(5) Uiso 0.053(3) 16 0.0521 d . .
N6 N -0.52(3) 0.10(2) -0.84(5) Uiso 0.053(3) 16 0.0104 d . .
H1 H -0.466(19) 0.857(15) -0.06(3) Uiso 0.080(4) 16 0.0625 d . .
H2 H -0.47(5) 0.87(3) -0.73(3) Uiso 0.080(4) 16 0.0625 d . .
H3 H -0.50(4) 0.00(3) -0.25(3) Uiso 0.080(4) 4 0.0625 d . .
H4 H -0.50(7) 0.02(4) -0.59(4) Uiso 0.080(4) 8 0.0625 d . .
H5 H -0.53(2) 0.149(17) -0.11(6) Uiso 0.080(4) 16 0.0625 d . .
H6 H -0.53(5) 0.16(3) -0.78(7) Uiso 0.080(4) 16 0.0625 d . .

loop_
_atom_type_symbol
_atom_type_scat_dispersion_real
_atom_type_scat_dispersion_imag
_atom_type_scat_source
C 0.0181 0.0091 'International Tables Vol C tables 4.2.6.8 and 6.1.1.1'
H 0.0000 0.0000 'International Tables Vol C tables 4.2.6.8 and 6.1.1.1'
Al 0.2130 0.2455 'International Tables Vol C tables 4.2.6.8 and 6.1.1.1'
N 0.0311 0.0180 'International Tables Vol C tables 4.2.6.8 and 6.1.1.1'
O 0.0492 0.0322 'International Tables Vol C tables 4.2.6.8 and 6.1.1.1'
Si 0.2541 0.3302 'International Tables Vol C tables 4.2.6.8 and 6.1.1.1'

loop_
_geom_angle_atom_site_label_1
_geom_angle_atom_site_label_2
_geom_angle_atom_site_label_3
_geom_angle_site_symmetry_1
_geom_angle_site_symmetry_2
_geom_angle_site_symmetry_3
_geom_angle
O1 Si1 O2 . . . 109.2(4)
O1 Si1 O3 . . . 110.8(5)
O1 Si1 O4 . . . 108.3(3)
O2 Si1 O3 . . . 108.6(4)
O2 Si1 O4 . . . 110.9(3)
O3 Si1 O4 . . . 109.2(4)
O1 Al1 O2 . . . 109.2(4)
O1 Al1 O3 . . . 110.8(5)
O1 Al1 O4 . . . 108.3(3)
O2 Al1 O3 . . . 108.6(4)
O2 Al1 O4 . . . 110.9(3)
O3 Al1 O4 . . . 109.2(4)
O2 Si2 O2 10_554 . 13_555 110.0(5)
O2 Si2 O5 10_554 . . 110.1(4)
O2 Si2 O6 10_554 . . 107.6(4)
O2 Si2 O5 13_555 . . 110.1(4)
O2 Si2 O6 13_555 . . 107.6(4)
O5 Si2 O6 . . . 111.5(7)
O2 Al2 O2 10_554 . 13_555 110.0(5)
O2 Al2 O5 10_554 . . 110.1(4)
O2 Al2 O6 10_554 . . 107.6(4)
O2 Al2 O5 13_555 . . 110.1(4)
O2 Al2 O6 13_555 . . 107.6(4)
O5 Al2 O6 . . . 111.5(7)
O1 Si3 O1 . . 7_555 107.3(5)
O1 Si3 O7 . . . 110.0(4)
O1 Si3 O8 . . . 111.0(4)
O1 Si3 O7 7_555 . . 110.0(4)
O1 Si3 O8 7_555 . . 111.0(4)
O7 Si3 O8 . . . 107.4(7)
O1 Al3 O1 . . 7_555 107.3(5)
O1 Al3 O7 . . . 110.0(4)
O1 Al3 O8 . . . 111.0(4)
O1 Al3 O7 7_555 . . 110.0(4)
O1 Al3 O8 7_555 . . 111.0(4)
O7 Al3 O8 . . . 107.4(7)
O5 Si4 O5 . . 4_555 107.9(7)
O5 Si4 O7 . . . 109.7(2)
O5 Si4 O7 . . 4_555 109.7(2)
O5 Si4 O7 4_555 . . 109.7(2)
O5 Si4 O7 4_555 . 4_555 109.7(2)
O7 Si4 O7 . . 4_555 110.3(7)
O5 Al4 O5 . . 4_555 107.9(7)
O5 Al4 O7 . . . 109.7(2)
O5 Al4 O7 . . 4_555 109.7(2)
O5 Al4 O7 4_555 . . 109.7(2)
O5 Al4 O7 4_555 . 4_555 109.7(2)
O7 Al4 O7 . . 4_555 110.3(7)
Si1 O1 Si3 . . . 150.1(5)
Si1 O1 Al3 . . . 150.1(5)
Al1 O1 Si3 . . . 150.1(5)
Al1 O1 Al3 . . . 150.1(5)
Si1 O2 Si2 . . 10_555 154.1(5)
Si1 O2 Al2 . . 10_555 154.1(5)
Al1 O2 Si2 . . 10_555 154.1(5)
Al1 O2 Al2 . . 10_555 154.1(5)
Si1 O3 Si1 . . 6_555 149.4(6)
Si1 O3 Al1 . . 6_555 149.4(6)
Si1 O3 Al1 6_555 . . 149.4(6)
Al1 O3 Al1 . . 6_555 149.4(6)
Si1 O4 Si1 . . 13_555 180.0(5)
Si1 O4 Al1 . . 13_555 180.0(5)
Si1 O4 Al1 13_555 . . 180.0(5)
Al1 O4 Al1 . . 13_555 180.0(5)
Si2 O5 Si4 . . . 157.4(7)
Si2 O5 Al4 . . . 157.4(7)
Al2 O5 Si4 . . . 157.4(7)
Al2 O5 Al4 . . . 157.4(7)
Si2 O6 Si2 . . 3_555 163.9(11)
Si2 O6 Al2 . . 3_555 163.9(11)
Si2 O6 Al2 3_555 . . 163.9(11)
Al2 O6 Al2 . . 3_555 163.9(11)
Si3 O7 Si4 . . . 158.3(7)
Si3 O7 Al4 . . . 158.3(7)
Al3 O7 Si4 . . . 158.3(7)
Al3 O7 Al4 . . . 158.3(7)
Si3 O8 Si3 . . 4_556 148.0(10)
Si3 O8 Al3 . . 4_556 148.0(10)
Si3 O8 Al3 4_556 . . 148.0(10)
Al3 O8 Al3 . . 4_556 148.0(10)
N6 H6 O2 1_656 1_656 . 143.5
N6 H6 O6 1_566 1_566 10_465 147.8

loop_
_geom_bond_atom_site_label_1
_geom_bond_atom_site_label_2
_geom_bond_site_symmetry_2
_geom_bond_distance
Si1 O1 . 1.609(6)
Si1 O2 . 1.583(8)
Si1 O3 . 1.580(4)
Si1 O4 . 1.586(3)
Al1 O1 . 1.609(6)
Al1 O2 . 1.583(8)
Al1 O3 . 1.580(4)
Al1 O4 . 1.586(3)
Si2 O2 10_554 1.602(7)
Si2 O2 13_555 1.602(7)
Si2 O5 . 1.609(11)
Si2 O6 . 1.573(6)
Al2 O2 10_554 1.602(7)
Al2 O2 13_555 1.602(7)
Al2 O5 . 1.609(11)
Al2 O6 . 1.573(6)
Si3 O1 . 1.589(7)
Si3 O1 7_555 1.589(7)
Si3 O7 . 1.596(11)
Si3 O8 . 1.595(6)
Al3 O1 . 1.589(7)
Al3 O1 7_555 1.589(7)
Al3 O7 . 1.596(11)
Al3 O8 . 1.595(6)
Si4 O5 . 1.595(11)
Si4 O5 4_555 1.595(11)
Si4 O7 . 1.588(10)
Si4 O7 4_555 1.588(10)
Al4 O5 . 1.595(11)
Al4 O5 4_555 1.595(11)
Al4 O7 . 1.588(10)
Al4 O7 4_555 1.588(10)
C1 H1 . 1.086(1)
C2 H2 . 1.086(1)
C3 H3 . 1.086(1)
C4 H4 . 1.086(1)
C5 H5 . 1.086(1)
C6 H6 . 1.086(1)

loop_
_geom_hbond_atom_site_label_D
_geom_hbond_atom_site_label_H
_geom_hbond_atom_site_label_A
_geom_hbond_site_symmetry_D
_geom_hbond_site_symmetry_H
_geom_hbond_distance_DH
_geom_hbond_distance_HA
_geom_hbond_distance_DA
_geom_hbond_angle_DHA
N6 H6 O2 1_656 1_656 1.0(6) 2.1(8) 3.0(4) 143.5
